data_7101152
loop_
_publ_author_name
'Kenneth Henderson'
'Dugald J. MacDougall'
'J. Jacob Morris'
'Bruce C. Noll'

_publ_section_title
;
Use of tetrameric cubane aggregates of lithium
aryloxides as secondary building units in controlling network assembly
;
_journal_issue 4
_journal_name_full 'Chemical Communications'
_journal_paper_doi 10.1039/b413434f
_journal_year 2005
_chemical_formula_moiety 'C84 H112 Li8 O18, 2(C4 H8 O2)'
_chemical_formula_sum 'C92 H128 Li8 O22'
_chemical_formula_weight 1641.46
_space_group_IT_number 2
_space_group_name_Hall '-P 1'
_space_group_name_H-M_alt 'P -1'
_symmetry_cell_setting triclinic
_symmetry_Int_Tables_number 2
_symmetry_space_group_name_Hall '-P 1'
_symmetry_space_group_name_H-M 'P -1'
_atom_sites_solution_hydrogens geom
_atom_sites_solution_primary direct
_atom_sites_solution_secondary difmap
_audit_creation_method SHELXL-97
_cell_angle_alpha 74.1940(10)
_cell_angle_beta 84.9940(10)
_cell_angle_gamma 62.5070(10)
_cell_formula_units_Z 2
_cell_length_a 14.3172(3)
_cell_length_b 15.2696(3)
_cell_length_c 24.5935(6)
_cell_measurement_reflns_used 9130
_cell_measurement_temperature 100(2)
_cell_measurement_theta_max 27.75
_cell_measurement_theta_min 2.41
_cell_volume 4584.39(17)
_computing_cell_refinement 'Bruker APEX2/SAINT'
_computing_data_collection 'Bruker APEX2'
_computing_data_reduction 'Bruker SAINT/SHELXTL'
_computing_molecular_graphics 'Bruker SHELXTL'
_computing_publication_material 'Bruker SHELXTL'
_computing_structure_refinement 'SHELXL-97 (Sheldrick, 1997)'
_computing_structure_solution 'SHELXS-97 (Sheldrick, 1990)'
_diffrn_ambient_temperature 100(2)
_diffrn_detector_area_resol_mean 8.33
_diffrn_measured_fraction_theta_full 0.992
_diffrn_measured_fraction_theta_max 0.992
_diffrn_measurement_device_type 'CCD area detector'
_diffrn_measurement_method '\f and \w scans'
_diffrn_radiation_monochromator graphite
_diffrn_radiation_probe x-ray
_diffrn_radiation_type MoK\a
_diffrn_radiation_wavelength 0.71073
_diffrn_reflns_av_R_equivalents 0.0389
_diffrn_reflns_av_sigmaI/netI 0.0382
_diffrn_reflns_limit_h_max 19
_diffrn_reflns_limit_h_min -19
_diffrn_reflns_limit_k_max 20
_diffrn_reflns_limit_k_min -20
_diffrn_reflns_limit_l_max 31
_diffrn_reflns_limit_l_min -32
_diffrn_reflns_number 91923
_diffrn_reflns_theta_full 28.28
_diffrn_reflns_theta_max 28.28
_diffrn_reflns_theta_min 0.86
_diffrn_source 'fine-focus sealed tube'
_diffrn_source_type 'Siemens KFFMO2K-90'
_exptl_absorpt_coefficient_mu 0.082
_exptl_absorpt_correction_T_max 0.9787
_exptl_absorpt_correction_T_min 0.9726
_exptl_absorpt_correction_type multi-scan
_exptl_absorpt_process_details 'Blessing R.H. Acta Cryst. (1995) A51, 33-38.'
_exptl_crystal_colour clear
_exptl_crystal_density_diffrn 1.189
_exptl_crystal_density_method 'not measured'
_exptl_crystal_description cube
_exptl_crystal_F_000 1760
_exptl_crystal_size_max 0.34
_exptl_crystal_size_mid 0.30
_exptl_crystal_size_min 0.26
_refine_diff_density_max 0.982
_refine_diff_density_min -0.450
_refine_diff_density_rms 0.071
_refine_ls_extinction_method none
_refine_ls_goodness_of_fit_ref 1.044
_refine_ls_hydrogen_treatment constr
_refine_ls_matrix_type full
_refine_ls_number_parameters 1107
_refine_ls_number_reflns 22586
_refine_ls_number_restraints 0
_refine_ls_restrained_S_all 1.044
_refine_ls_R_factor_all 0.0810
_refine_ls_R_factor_gt 0.0575
_refine_ls_shift/su_max 0.001
_refine_ls_shift/su_mean 0.000
_refine_ls_structure_factor_coef Fsqd
_refine_ls_weighting_details 'calc w=1/[\s^2^(Fo^2^)+(0.1064P)^2^+1.2125P] where P=(Fo^2^+2Fc^2^)/3'
_refine_ls_weighting_scheme calc
_refine_ls_wR_factor_gt 0.1584
_refine_ls_wR_factor_ref 0.1782
_reflns_number_gt 16431
_reflns_number_total 22586
_reflns_threshold_expression >2sigma(I)
_cod_data_source_file b413434f.txt
_cod_original_sg_symbol_H-M P-1
_cod_database_code 7101152

loop_
_symmetry_equiv_pos_as_xyz
'x, y, z'
'-x, -y, -z'

loop_
_atom_site_label
_atom_site_type_symbol
_atom_site_fract_x
_atom_site_fract_y
_atom_site_fract_z
_atom_site_U_iso_or_equiv
_atom_site_adp_type
_atom_site_occupancy
_atom_site_symmetry_multiplicity
_atom_site_calc_flag
_atom_site_refinement_flags
Li1 Li 0.6565(2) 0.6093(2) 0.90323(11) 0.0222(5) Uani 1 1 d .
Li2 Li 0.6105(2) 0.7707(2) 0.81816(11) 0.0220(5) Uani 1 1 d .
Li3 Li 0.5749(2) 0.6281(2) 0.80548(11) 0.0213(5) Uani 1 1 d .
Li4 Li 0.7728(2) 0.5924(2) 0.81320(11) 0.0217(5) Uani 1 1 d .
Li5 Li 0.2209(2) 0.4204(2) 0.67301(12) 0.0221(5) Uani 1 1 d .
Li6 Li 0.4125(2) 0.3973(2) 0.68752(11) 0.0206(5) Uani 1 1 d .
Li7 Li 0.3495(2) 0.4030(2) 0.58843(11) 0.0216(5) Uani 1 1 d .
Li8 Li 0.3929(2) 1.2450(2) 0.67578(11) 0.0215(5) Uani 1 1 d .
O1 O 0.52434(8) 0.70794(8) 0.85999(5) 0.0214(2) Uani 1 1 d .
O2 O 0.73808(8) 0.67995(8) 0.86370(5) 0.0204(2) Uani 1 1 d .
O3 O 0.69793(8) 0.51827(8) 0.85401(5) 0.0206(2) Uani 1 1 d .
O4 O 0.65413(8) 0.69096(8) 0.76060(4) 0.0190(2) Uani 1 1 d .
O5 O 0.67742(9) 0.56543(9) 0.98664(5) 0.0254(2) Uani 1 1 d .
O6 O 0.71652(11) 0.48967(10) 1.10557(5) 0.0339(3) Uani 1 1 d .
O7 O 0.55401(9) 0.91868(8) 0.79193(5) 0.0234(2) Uani 1 1 d .
O8 O 0.45163(9) 1.09699(8) 0.70266(5) 0.0223(2) Uani 1 1 d .
O9 O 0.50080(9) 0.59532(9) 0.75951(5) 0.0229(2) Uani 1 1 d .
O10 O 0.47702(9) 0.43785(9) 0.73388(5) 0.0226(2) Uani 1 1 d .
O11 O 0.90310(9) 0.53215(9) 0.77392(5) 0.0260(3) Uani 1 1 d .
O12 O 1.08146(9) 0.47927(9) 0.70606(5) 0.0256(3) Uani 1 1 d .
O13 O 0.33346(8) 0.33094(8) 0.73018(4) 0.0192(2) Uani 1 1 d .
O14 O 0.29242(8) 0.49998(8) 0.63403(5) 0.0201(2) Uani 1 1 d .
O15 O 0.27176(8) 0.32743(8) 0.62490(5) 0.0210(2) Uani 1 1 d .
O16 O 0.47830(8) 0.31238(8) 0.63675(4) 0.0205(2) Uani 1 1 d .
O17 O 0.33478(9) 0.43474(8) 0.50534(5) 0.0249(2) Uani 1 1 d .
O18 O 0.28709(11) 0.49604(10) 0.38739(5) 0.0353(3) Uani 1 1 d .
C1 C 0.42475(12) 0.75291(11) 0.87454(6) 0.0186(3) Uani 1 1 d .
C2 C 0.39822(13) 0.74449(12) 0.93167(7) 0.0230(3) Uani 1 1 d .
H2 H 0.4520 0.7029 0.9606 0.028 Uiso 1 1 calc R
C3 C 0.29479(13) 0.79596(13) 0.94626(7) 0.0251(3) Uani 1 1 d .
H3 H 0.2795 0.7889 0.9851 0.030 Uiso 1 1 calc R
C4 C 0.21261(12) 0.85776(12) 0.90554(7) 0.0228(3) Uani 1 1 d .
C5 C 0.23785(12) 0.86315(12) 0.84906(7) 0.0230(3) Uani 1 1 d .
H5 H 0.1833 0.9031 0.8204 0.028 Uiso 1 1 calc R
C6 C 0.34105(12) 0.81150(12) 0.83371(6) 0.0211(3) Uani 1 1 d .
H6 H 0.3552 0.8159 0.7949 0.025 Uiso 1 1 calc R
C7 C 0.10179(13) 0.91953(14) 0.92237(8) 0.0291(4) Uani 1 1 d .
H7A H 0.0833 0.8752 0.9542 0.035 Uiso 1 1 calc R
H7B H 0.0517 0.9429 0.8901 0.035 Uiso 1 1 calc R
C8 C 0.09008(14) 1.01199(14) 0.93998(8) 0.0312(4) Uani 1 1 d .
H8A H 0.1361 0.9890 0.9735 0.047 Uiso 1 1 calc R
H8B H 0.0167 1.0512 0.9488 0.047 Uiso 1 1 calc R
H8C H 0.1099 1.0553 0.9090 0.047 Uiso 1 1 calc R
C9 C 0.79403(12) 0.69748(11) 0.89595(6) 0.0186(3) Uani 1 1 d .
C10 C 0.88738(12) 0.61845(12) 0.92524(7) 0.0210(3) Uani 1 1 d .
H10 H 0.9124 0.5512 0.9211 0.025 Uiso 1 1 calc R
C11 C 0.94396(13) 0.63672(13) 0.96015(7) 0.0245(3) Uani 1 1 d .
H11 H 1.0067 0.5815 0.9796 0.029 Uiso 1 1 calc R
C12 C 0.91080(14) 0.73417(13) 0.96721(7) 0.0265(3) Uani 1 1 d .
C13 C 0.81864(14) 0.81254(13) 0.93805(7) 0.0263(3) Uani 1 1 d .
H13 H 0.7942 0.8797 0.9421 0.032 Uiso 1 1 calc R
C14 C 0.76133(13) 0.79534(12) 0.90309(7) 0.0227(3) Uani 1 1 d .
H14 H 0.6988 0.8509 0.8836 0.027 Uiso 1 1 calc R
C15 C 0.97135(16) 0.75339(16) 1.00628(9) 0.0380(4) Uani 1 1 d .
H15A H 1.0453 0.7294 0.9949 0.046 Uiso 1 1 calc R
H15B H 0.9405 0.8279 1.0019 0.046 Uiso 1 1 calc R
C16 C 0.9701(2) 0.70108(18) 1.06685(9) 0.0529(6) Uani 1 1 d .
H16A H 0.8976 0.7153 1.0767 0.079 Uiso 1 1 calc R
H16B H 0.9981 0.7264 1.0907 0.079 Uiso 1 1 calc R
H16C H 1.0138 0.6271 1.0731 0.079 Uiso 1 1 calc R
C17 C 0.70511(12) 0.42488(11) 0.86594(6) 0.0182(3) Uani 1 1 d .
C18 C 0.62228(13) 0.40478(13) 0.89024(7) 0.0238(3) Uani 1 1 d .
H18 H 0.5600 0.4589 0.8987 0.029 Uiso 1 1 calc R
C19 C 0.62947(14) 0.30739(14) 0.90216(7) 0.0274(4) Uani 1 1 d .
H19 H 0.5715 0.2967 0.9180 0.033 Uiso 1 1 calc R
C20 C 0.71900(15) 0.22588(13) 0.89142(7) 0.0272(4) Uani 1 1 d .
C21 C 0.80086(14) 0.24565(13) 0.86717(8) 0.0311(4) Uani 1 1 d .
H21 H 0.8633 0.1909 0.8593 0.037 Uiso 1 1 calc R
C22 C 0.79482(13) 0.34247(12) 0.85399(7) 0.0256(3) Uani 1 1 d .
H22 H 0.8521 0.3530 0.8367 0.031 Uiso 1 1 calc R
C23 C 0.72756(19) 0.11951(14) 0.90325(8) 0.0394(5) Uani 1 1 d .
H23A H 0.6716 0.1152 0.9288 0.047 Uiso 1 1 calc R
H23B H 0.7965 0.0688 0.9228 0.047 Uiso 1 1 calc R
C24 C 0.71733(16) 0.09285(14) 0.84968(8) 0.0359(4) Uani 1 1 d .
H24A H 0.6489 0.1425 0.8303 0.054 Uiso 1 1 calc R
H24B H 0.7226 0.0240 0.8594 0.054 Uiso 1 1 calc R
H24C H 0.7739 0.0948 0.8247 0.054 Uiso 1 1 calc R
C25 C 0.65175(12) 0.74689(11) 0.70828(6) 0.0179(3) Uani 1 1 d .
C26 C 0.73541(12) 0.76963(12) 0.68886(7) 0.0226(3) Uani 1 1 d .
H26 H 0.7961 0.7421 0.7131 0.027 Uiso 1 1 calc R
C27 C 0.73124(13) 0.83151(13) 0.63504(7) 0.0251(3) Uani 1 1 d .
H27 H 0.7892 0.8453 0.6233 0.030 Uiso 1 1 calc R
C28 C 0.64401(14) 0.87391(12) 0.59787(7) 0.0251(3) Uani 1 1 d .
C29 C 0.56185(13) 0.84940(13) 0.61622(7) 0.0251(3) Uani 1 1 d .
H29 H 0.5023 0.8758 0.5914 0.030 Uiso 1 1 calc R
C30 C 0.56494(12) 0.78726(12) 0.67005(6) 0.0213(3) Uani 1 1 d .
H30 H 0.5078 0.7719 0.6811 0.026 Uiso 1 1 calc R
C31 C 0.63643(16) 0.94869(14) 0.54139(7) 0.0329(4) Uani 1 1 d .
H31A H 0.6000 0.9386 0.5130 0.039 Uiso 1 1 calc R
H31B H 0.7083 0.9346 0.5286 0.039 Uiso 1 1 calc R
C32 C 0.57689(19) 1.05941(15) 0.54479(8) 0.0410(5) Uani 1 1 d .
H32A H 0.5063 1.0731 0.5583 0.061 Uiso 1 1 calc R
H32B H 0.5709 1.1054 0.5072 0.061 Uiso 1 1 calc R
H32C H 0.6152 1.0708 0.5711 0.061 Uiso 1 1 calc R
C33 C 0.65399(14) 0.48441(13) 1.01909(7) 0.0281(4) Uani 1 1 d .
H33A H 0.6625 0.4382 0.9955 0.034 Uiso 1 1 calc R
H33B H 0.5799 0.5140 1.0303 0.034 Uiso 1 1 calc R
C34 C 0.72632(16) 0.42438(14) 1.07115(7) 0.0323(4) Uani 1 1 d .
H34A H 0.7086 0.3697 1.0932 0.039 Uiso 1 1 calc R
H34B H 0.8001 0.3917 1.0598 0.039 Uiso 1 1 calc R
C35 C 0.74209(15) 0.56878(14) 1.07349(7) 0.0302(4) Uani 1 1 d .
H35A H 0.8163 0.5377 1.0627 0.036 Uiso 1 1 calc R
H35B H 0.7346 0.6145 1.0972 0.036 Uiso 1 1 calc R
C36 C 0.67129(14) 0.63032(13) 1.02108(7) 0.0276(4) Uani 1 1 d .
H36A H 0.5977 0.6662 1.0319 0.033 Uiso 1 1 calc R
H36B H 0.6923 0.6826 0.9990 0.033 Uiso 1 1 calc R
C37 C 0.61013(12) 0.96996(12) 0.75841(7) 0.0240(3) Uani 1 1 d .
H37A H 0.6841 0.9195 0.7560 0.029 Uiso 1 1 calc R
H37B H 0.6104 1.0201 0.7767 0.029 Uiso 1 1 calc R
C38 C 0.55970(12) 1.02430(12) 0.69981(7) 0.0225(3) Uani 1 1 d .
H38A H 0.5987 1.0602 0.6774 0.027 Uiso 1 1 calc R
H38B H 0.5629 0.9738 0.6807 0.027 Uiso 1 1 calc R
C39 C 0.39562(12) 1.04466(12) 0.73587(7) 0.0245(3) Uani 1 1 d .
H39A H 0.3969 0.9937 0.7177 0.029 Uiso 1 1 calc R
H39B H 0.3212 1.0944 0.7380 0.029 Uiso 1 1 calc R
C40 C 0.44598(13) 0.99170(12) 0.79452(7) 0.0250(3) Uani 1 1 d .
H40A H 0.4429 1.0429 0.8131 0.030 Uiso 1 1 calc R
H40B H 0.4069 0.9563 0.8173 0.030 Uiso 1 1 calc R
C41 C 0.56314(13) 0.54538(13) 0.71760(7) 0.0256(3) Uani 1 1 d .
H41A H 0.6328 0.5446 0.7168 0.031 Uiso 1 1 calc R
H41B H 0.5275 0.5838 0.6798 0.031 Uiso 1 1 calc R
C42 C 0.57778(13) 0.43759(13) 0.73122(7) 0.0248(3) Uani 1 1 d .
H42A H 0.6191 0.4044 0.7018 0.030 Uiso 1 1 calc R
H42B H 0.6174 0.3980 0.7680 0.030 Uiso 1 1 calc R
C43 C 0.41428(13) 0.48806(13) 0.77550(7) 0.0248(3) Uani 1 1 d .
H43A H 0.4494 0.4496 0.8135 0.030 Uiso 1 1 calc R
H43B H 0.3445 0.4891 0.7760 0.030 Uiso 1 1 calc R
C44 C 0.39999(12) 0.59567(13) 0.76209(7) 0.0252(3) Uani 1 1 d .
H44A H 0.3604 0.6355 0.7253 0.030 Uiso 1 1 calc R
H44B H 0.3588 0.6288 0.7916 0.030 Uiso 1 1 calc R
C45 C 1.00883(13) 0.47932(15) 0.79806(8) 0.0331(4) Uani 1 1 d .
H45A H 1.0334 0.4046 0.8074 0.040 Uiso 1 1 calc R
H45B H 1.0099 0.4977 0.8335 0.040 Uiso 1 1 calc R
C46 C 1.08143(13) 0.50665(13) 0.75775(7) 0.0280(4) Uani 1 1 d .
H46A H 1.0584 0.5811 0.7493 0.034 Uiso 1 1 calc R
H46B H 1.1537 0.4700 0.7752 0.034 Uiso 1 1 calc R
C47 C 0.97573(13) 0.53129(15) 0.68100(8) 0.0326(4) Uani 1 1 d .
H47A H 0.9756 0.5106 0.6462 0.039 Uiso 1 1 calc R
H47B H 0.9510 0.6062 0.6704 0.039 Uiso 1 1 calc R
C48 C 0.90227(13) 0.50513(14) 0.72229(8) 0.0297(4) Uani 1 1 d .
H48A H 0.8298 0.5424 0.7051 0.036 Uiso 1 1 calc R
H48B H 0.9243 0.4309 0.7308 0.036 Uiso 1 1 calc R
C49 C 0.35596(15) 0.36149(13) 0.47381(7) 0.0301(4) Uani 1 1 d .
H49A H 0.3495 0.3016 0.4985 0.036 Uiso 1 1 calc R
H49B H 0.4290 0.3375 0.4609 0.036 Uiso 1 1 calc R
C50 C 0.27992(16) 0.40849(14) 0.42333(7) 0.0330(4) Uani 1 1 d .
H50A H 0.2961 0.3573 0.4018 0.040 Uiso 1 1 calc R
H50B H 0.2072 0.4290 0.4363 0.040 Uiso 1 1 calc R
C51 C 0.26269(15) 0.56942(14) 0.41876(7) 0.0324(4) Uani 1 1 d .
H51A H 0.1895 0.5915 0.4313 0.039 Uiso 1 1 calc R
H51B H 0.2674 0.6303 0.3941 0.039 Uiso 1 1 calc R
C52 C 0.33712(14) 0.52547(13) 0.46955(7) 0.0268(3) Uani 1 1 d .
H52A H 0.4096 0.5086 0.4569 0.032 Uiso 1 1 calc R
H52B H 0.3170 0.5770 0.4913 0.032 Uiso 1 1 calc R
C53 C 0.33480(12) 0.27582(11) 0.78278(6) 0.0183(3) Uani 1 1 d .
C54 C 0.41500(13) 0.24588(12) 0.82308(7) 0.0223(3) Uani 1 1 d .
H54 H 0.4681 0.2675 0.8133 0.027 Uiso 1 1 calc R
C55 C 0.41743(14) 0.18490(13) 0.87707(7) 0.0272(4) Uani 1 1 d .
H55 H 0.4724 0.1659 0.9035 0.033 Uiso 1 1 calc R
C56 C 0.34204(14) 0.15094(13) 0.89349(7) 0.0277(4) Uani 1 1 d .
C57 C 0.26139(14) 0.18233(13) 0.85390(7) 0.0272(4) Uani 1 1 d .
H57 H 0.2080 0.1612 0.8642 0.033 Uiso 1 1 calc R
C58 C 0.25695(12) 0.24364(12) 0.79985(7) 0.0223(3) Uani 1 1 d .
H58 H 0.2004 0.2641 0.7741 0.027 Uiso 1 1 calc R
C59 C 0.35057(18) 0.07739(16) 0.95066(8) 0.0396(5) Uani 1 1 d .
H59A H 0.2794 0.0857 0.9616 0.048 Uiso 1 1 calc R
H59B H 0.3791 0.0945 0.9793 0.048 Uiso 1 1 calc R
C60 C 0.4212(2) -0.03304(17) 0.95024(9) 0.0550(6) Uani 1 1 d .
H60A H 0.3877 -0.0535 0.9263 0.082 Uiso 1 1 calc R
H60B H 0.4321 -0.0770 0.9889 0.082 Uiso 1 1 calc R
H60C H 0.4892 -0.0400 0.9353 0.082 Uiso 1 1 calc R
C61 C 0.27967(12) 0.59441(11) 0.62713(6) 0.0178(3) Uani 1 1 d .
C62 C 0.35378(12) 0.62575(12) 0.60006(7) 0.0218(3) Uani 1 1 d .
H62 H 0.4146 0.5786 0.5859 0.026 Uiso 1 1 calc R
C63 C 0.34011(13) 0.72434(12) 0.59349(7) 0.0233(3) Uani 1 1 d .
H63 H 0.3920 0.7429 0.5751 0.028 Uiso 1 1 calc R
C64 C 0.25230(13) 0.79656(12) 0.61313(7) 0.0222(3) Uani 1 1 d .
C65 C 0.17896(12) 0.76568(12) 0.64046(7) 0.0230(3) Uani 1 1 d .
H65 H 0.1185 0.8132 0.6546 0.028 Uiso 1 1 calc R
C66 C 0.19179(12) 0.66742(12) 0.64761(7) 0.0213(3) Uani 1 1 d .
H66 H 0.1403 0.6491 0.6667 0.026 Uiso 1 1 calc R
C67 C 0.23749(15) 0.90401(12) 0.60665(7) 0.0283(4) Uani 1 1 d .
H67A H 0.1668 0.9539 0.5889 0.034 Uiso 1 1 calc R
H67B H 0.2905 0.9151 0.5810 0.034 Uiso 1 1 calc R
C68 C 0.24809(16) 0.92404(14) 0.66258(8) 0.0352(4) Uani 1 1 d .
H68A H 0.1932 0.9172 0.6875 0.053 Uiso 1 1 calc R
H68B H 0.2403 0.9935 0.6556 0.053 Uiso 1 1 calc R
H68C H 0.3176 0.8744 0.6807 0.053 Uiso 1 1 calc R
C69 C 0.21863(12) 0.30557(12) 0.59342(6) 0.0197(3) Uani 1 1 d .
C70 C 0.12574(13) 0.38189(12) 0.56268(7) 0.0248(3) Uani 1 1 d .
H70 H 0.0999 0.4504 0.5647 0.030 Uiso 1 1 calc R
C71 C 0.07052(14) 0.35941(13) 0.52929(8) 0.0293(4) Uani 1 1 d .
H71 H 0.0078 0.4130 0.5090 0.035 Uiso 1 1 calc R
C72 C 0.10503(14) 0.26017(13) 0.52498(7) 0.0275(4) Uani 1 1 d .
C73 C 0.19598(14) 0.18428(13) 0.55632(7) 0.0259(3) Uani 1 1 d .
H73 H 0.2205 0.1156 0.5549 0.031 Uiso 1 1 calc R
C74 C 0.25226(13) 0.20536(12) 0.58963(7) 0.0237(3) Uani 1 1 d .
H74 H 0.3144 0.1512 0.6102 0.028 Uiso 1 1 calc R
C75 C 0.04881(16) 0.23493(17) 0.48638(9) 0.0384(4) Uani 1 1 d .
H75A H 0.0748 0.2476 0.4478 0.046 Uiso 1 1 calc R
H75B H 0.0689 0.1610 0.4996 0.046 Uiso 1 1 calc R
C76 C -0.06826(18) 0.29284(17) 0.48274(10) 0.0503(6) Uani 1 1 d .
H76A H -0.0951 0.2860 0.5209 0.076 Uiso 1 1 calc R
H76B H -0.0970 0.2654 0.4607 0.076 Uiso 1 1 calc R
H76C H -0.0898 0.3653 0.4642 0.076 Uiso 1 1 calc R
C77 C 0.57948(11) 0.26312(11) 0.62541(6) 0.0178(3) Uani 1 1 d .
C78 C 0.61156(12) 0.26452(12) 0.56966(6) 0.0199(3) Uani 1 1 d .
H78 H 0.5608 0.3053 0.5391 0.024 Uiso 1 1 calc R
C79 C 0.71580(12) 0.20753(12) 0.55832(7) 0.0225(3) Uani 1 1 d .
H79 H 0.7346 0.2099 0.5201 0.027 Uiso 1 1 calc R
C80 C 0.79389(12) 0.14682(12) 0.60138(7) 0.0216(3) Uani 1 1 d .
C81 C 0.76367(12) 0.14922(12) 0.65648(7) 0.0220(3) Uani 1 1 d .
H81 H 0.8155 0.1109 0.6867 0.026 Uiso 1 1 calc R
C82 C 0.65930(12) 0.20633(12) 0.66858(6) 0.0207(3) Uani 1 1 d .
H82 H 0.6417 0.2069 0.7067 0.025 Uiso 1 1 calc R
C83 C 0.90536(13) 0.07789(13) 0.58848(8) 0.0287(4) Uani 1 1 d .
H83A H 0.9509 0.0482 0.6234 0.034 Uiso 1 1 calc R
H83B H 0.9325 0.1195 0.5601 0.034 Uiso 1 1 calc R
C84 C 0.91249(15) -0.00830(15) 0.56609(9) 0.0362(4) Uani 1 1 d .
H84A H 0.8868 -0.0505 0.5942 0.054 Uiso 1 1 calc R
H84B H 0.9860 -0.0506 0.5587 0.054 Uiso 1 1 calc R
H84C H 0.8693 0.0206 0.5309 0.054 Uiso 1 1 calc R
O19 O 0.03067(11) 0.11692(10) 0.17895(5) 0.0343(3) Uani 1 1 d .
O20 O -0.01657(11) 0.24533(10) 0.25151(6) 0.0353(3) Uani 1 1 d .
C85 C 0.06344(18) 0.2305(2) 0.69147(9) 0.0527(6) Uani 1 1 d .
H85A H 0.1388 0.1801 0.6939 0.063 Uiso 1 1 calc R
H85B H 0.0550 0.2954 0.6646 0.063 Uiso 1 1 calc R
C86 C -0.0018(2) 0.1915(2) 0.66991(9) 0.0586(7) Uani 1 1 d .
H86A H -0.0769 0.2432 0.6657 0.070 Uiso 1 1 calc R
H86B H 0.0217 0.1796 0.6324 0.070 Uiso 1 1 calc R
C87 C -0.02317(16) 0.11626(15) 0.76257(8) 0.0365(4) Uani 1 1 d .
H87A H -0.0157 0.0520 0.7898 0.044 Uiso 1 1 calc R
H87B H -0.0982 0.1676 0.7598 0.044 Uiso 1 1 calc R
C88 C 0.04321(15) 0.15402(15) 0.78294(8) 0.0356(4) Uani 1 1 d .
H88A H 0.0222 0.1640 0.8211 0.043 Uiso 1 1 calc R
H88B H 0.1181 0.1022 0.7859 0.043 Uiso 1 1 calc R
O21 O 0.03188(12) 0.24709(11) 0.74584(7) 0.0454(4) Uani 1 1 d .
O22 O 0.00928(12) 0.09857(12) 0.70853(7) 0.0475(4) Uani 1 1 d .
C89 C -0.04267(15) 0.22268(14) 0.16169(8) 0.0317(4) Uani 1 1 d .
H89A H -0.0970 0.2328 0.1351 0.038 Uiso 1 1 calc R
H89B H -0.0056 0.2625 0.1418 0.038 Uiso 1 1 calc R
C90 C -0.09421(15) 0.26027(15) 0.21193(8) 0.0372(4) Uani 1 1 d .
H90A H -0.1444 0.3339 0.1994 0.045 Uiso 1 1 calc R
H90B H -0.1343 0.2229 0.2306 0.045 Uiso 1 1 calc R
C91 C 0.05725(14) 0.14003(14) 0.26800(8) 0.0312(4) Uani 1 1 d .
H91A H 0.0209 0.0995 0.2879 0.037 Uiso 1 1 calc R
H91B H 0.1119 0.1297 0.2945 0.037 Uiso 1 1 calc R
C92 C 0.10808(14) 0.10379(14) 0.21721(8) 0.0321(4) Uani 1 1 d .
H92A H 0.1461 0.1430 0.1980 0.038 Uiso 1 1 calc R
H92B H 0.1599 0.0306 0.2293 0.038 Uiso 1 1 calc R

loop_
_atom_site_aniso_label
_atom_site_aniso_U_11
_atom_site_aniso_U_22
_atom_site_aniso_U_33
_atom_site_aniso_U_23
_atom_site_aniso_U_13
_atom_site_aniso_U_12
Li1 0.0252(13) 0.0202(13) 0.0202(13) -0.0045(10) -0.0001(10) -0.0097(11)
Li2 0.0244(13) 0.0158(12) 0.0223(13) -0.0037(10) -0.0021(10) -0.0064(11)
Li3 0.0227(12) 0.0231(13) 0.0193(13) -0.0060(10) 0.0009(10) -0.0112(11)
Li4 0.0197(12) 0.0196(13) 0.0224(13) -0.0043(10) 0.0001(10) -0.0068(11)
Li5 0.0208(12) 0.0200(13) 0.0252(14) -0.0066(11) 0.0026(10) -0.0090(11)
Li6 0.0242(13) 0.0225(13) 0.0188(12) -0.0073(10) 0.0028(10) -0.0130(11)
Li7 0.0248(13) 0.0206(13) 0.0191(13) -0.0039(10) -0.0014(10) -0.0102(11)
Li8 0.0224(12) 0.0175(12) 0.0213(13) -0.0031(10) -0.0033(10) -0.0068(11)
O1 0.0186(5) 0.0223(6) 0.0204(5) -0.0072(4) 0.0022(4) -0.0062(4)
O2 0.0231(5) 0.0181(5) 0.0201(5) -0.0045(4) -0.0040(4) -0.0088(4)
O3 0.0245(5) 0.0151(5) 0.0215(5) -0.0041(4) 0.0004(4) -0.0086(4)
O4 0.0228(5) 0.0183(5) 0.0149(5) -0.0033(4) 0.0011(4) -0.0093(4)
O5 0.0353(6) 0.0251(6) 0.0155(5) -0.0029(4) 0.0018(5) -0.0149(5)
O6 0.0483(8) 0.0344(7) 0.0172(6) -0.0029(5) -0.0010(5) -0.0190(6)
O7 0.0267(6) 0.0153(5) 0.0219(6) -0.0021(4) -0.0025(4) -0.0052(5)
O8 0.0248(5) 0.0141(5) 0.0224(6) -0.0017(4) -0.0031(4) -0.0052(4)
O9 0.0238(5) 0.0293(6) 0.0238(6) -0.0134(5) 0.0045(4) -0.0161(5)
O10 0.0246(5) 0.0280(6) 0.0228(6) -0.0120(5) 0.0037(4) -0.0158(5)
O11 0.0188(5) 0.0249(6) 0.0291(6) -0.0076(5) 0.0049(5) -0.0062(5)
O12 0.0182(5) 0.0240(6) 0.0313(6) -0.0096(5) 0.0055(5) -0.0062(5)
O13 0.0209(5) 0.0187(5) 0.0167(5) -0.0031(4) 0.0016(4) -0.0091(4)
O14 0.0230(5) 0.0140(5) 0.0221(5) -0.0046(4) 0.0003(4) -0.0076(4)
O15 0.0226(5) 0.0185(5) 0.0225(6) -0.0046(4) -0.0053(4) -0.0094(4)
O16 0.0169(5) 0.0213(5) 0.0198(5) -0.0061(4) 0.0015(4) -0.0057(4)
O17 0.0351(6) 0.0205(6) 0.0175(5) -0.0029(4) -0.0004(5) -0.0122(5)
O18 0.0479(8) 0.0334(7) 0.0168(6) -0.0037(5) 0.0004(5) -0.0135(6)
C1 0.0199(7) 0.0171(7) 0.0177(7) -0.0056(6) 0.0015(6) -0.0071(6)
C2 0.0247(8) 0.0244(8) 0.0173(7) -0.0049(6) -0.0005(6) -0.0092(7)
C3 0.0284(8) 0.0296(9) 0.0192(8) -0.0095(7) 0.0072(6) -0.0142(7)
C4 0.0219(7) 0.0222(8) 0.0268(8) -0.0101(6) 0.0057(6) -0.0110(6)
C5 0.0222(7) 0.0214(8) 0.0238(8) -0.0044(6) -0.0019(6) -0.0089(6)
C6 0.0234(7) 0.0225(8) 0.0160(7) -0.0048(6) 0.0016(6) -0.0095(6)
C7 0.0230(8) 0.0298(9) 0.0361(10) -0.0150(8) 0.0102(7) -0.0114(7)
C8 0.0285(8) 0.0300(9) 0.0318(9) -0.0142(8) 0.0042(7) -0.0077(7)
C9 0.0230(7) 0.0194(7) 0.0153(7) -0.0041(6) 0.0017(6) -0.0116(6)
C10 0.0231(7) 0.0173(7) 0.0230(8) -0.0070(6) -0.0002(6) -0.0085(6)
C11 0.0232(7) 0.0251(8) 0.0247(8) -0.0059(6) -0.0027(6) -0.0104(7)
C12 0.0329(9) 0.0293(9) 0.0254(8) -0.0105(7) 0.0023(7) -0.0194(7)
C13 0.0382(9) 0.0207(8) 0.0252(8) -0.0091(6) 0.0031(7) -0.0163(7)
C14 0.0282(8) 0.0175(7) 0.0204(8) -0.0042(6) -0.0001(6) -0.0091(6)
C15 0.0421(11) 0.0418(11) 0.0415(11) -0.0182(9) -0.0044(9) -0.0235(9)
C16 0.0677(15) 0.0496(13) 0.0429(13) -0.0162(11) -0.0144(11) -0.0230(12)
C17 0.0233(7) 0.0163(7) 0.0150(7) -0.0034(5) -0.0020(5) -0.0089(6)
C18 0.0253(8) 0.0263(8) 0.0204(8) -0.0088(6) 0.0056(6) -0.0115(7)
C19 0.0374(9) 0.0349(9) 0.0189(8) -0.0041(7) 0.0035(7) -0.0259(8)
C20 0.0435(10) 0.0221(8) 0.0201(8) -0.0024(6) -0.0047(7) -0.0189(8)
C21 0.0314(9) 0.0190(8) 0.0394(10) -0.0094(7) -0.0014(7) -0.0071(7)
C22 0.0206(7) 0.0218(8) 0.0343(9) -0.0091(7) 0.0032(6) -0.0090(7)
C23 0.0652(13) 0.0275(9) 0.0329(10) -0.0005(8) -0.0091(9) -0.0295(10)
C24 0.0461(11) 0.0225(9) 0.0416(11) -0.0084(8) -0.0077(9) -0.0161(8)
C25 0.0227(7) 0.0148(7) 0.0161(7) -0.0055(5) 0.0021(6) -0.0078(6)
C26 0.0216(7) 0.0206(8) 0.0235(8) -0.0053(6) 0.0022(6) -0.0085(6)
C27 0.0258(8) 0.0242(8) 0.0258(8) -0.0069(7) 0.0074(6) -0.0126(7)
C28 0.0353(9) 0.0223(8) 0.0168(7) -0.0064(6) 0.0055(6) -0.0125(7)
C29 0.0317(8) 0.0249(8) 0.0180(8) -0.0045(6) -0.0038(6) -0.0122(7)
C30 0.0245(7) 0.0222(8) 0.0193(7) -0.0056(6) 0.0007(6) -0.0121(6)
C31 0.0446(10) 0.0350(10) 0.0184(8) -0.0045(7) 0.0053(7) -0.0197(9)
C32 0.0721(15) 0.0323(10) 0.0221(9) 0.0008(7) 0.0002(9) -0.0308(10)
C33 0.0348(9) 0.0304(9) 0.0210(8) -0.0026(7) 0.0015(7) -0.0188(8)
C34 0.0424(10) 0.0253(9) 0.0245(9) -0.0004(7) -0.0021(7) -0.0144(8)
C35 0.0365(9) 0.0338(9) 0.0230(8) -0.0083(7) 0.0004(7) -0.0177(8)
C36 0.0347(9) 0.0234(8) 0.0223(8) -0.0068(7) 0.0024(7) -0.0110(7)
C37 0.0213(7) 0.0201(8) 0.0307(9) -0.0071(6) -0.0045(6) -0.0082(6)
C38 0.0247(8) 0.0158(7) 0.0246(8) -0.0059(6) 0.0029(6) -0.0072(6)
C39 0.0209(7) 0.0197(8) 0.0316(9) -0.0059(7) -0.0031(6) -0.0081(6)
C40 0.0285(8) 0.0175(7) 0.0256(8) -0.0056(6) 0.0041(6) -0.0082(7)
C41 0.0293(8) 0.0339(9) 0.0230(8) -0.0140(7) 0.0077(6) -0.0196(7)
C42 0.0230(8) 0.0309(9) 0.0270(8) -0.0144(7) 0.0052(6) -0.0147(7)
C43 0.0261(8) 0.0323(9) 0.0250(8) -0.0136(7) 0.0074(6) -0.0185(7)
C44 0.0218(7) 0.0297(9) 0.0284(8) -0.0130(7) 0.0019(6) -0.0125(7)
C45 0.0238(8) 0.0322(10) 0.0304(9) -0.0048(8) 0.0017(7) -0.0043(7)
C46 0.0221(8) 0.0273(9) 0.0329(9) -0.0112(7) 0.0032(7) -0.0084(7)
C47 0.0236(8) 0.0342(10) 0.0298(9) -0.0079(8) 0.0005(7) -0.0050(7)
C48 0.0219(8) 0.0296(9) 0.0383(10) -0.0152(8) 0.0063(7) -0.0098(7)
C49 0.0414(10) 0.0215(8) 0.0237(8) -0.0066(7) 0.0019(7) -0.0112(8)
C50 0.0447(11) 0.0348(10) 0.0228(9) -0.0100(7) 0.0014(7) -0.0196(9)
C51 0.0401(10) 0.0241(9) 0.0225(8) -0.0004(7) -0.0009(7) -0.0088(8)
C52 0.0311(8) 0.0249(8) 0.0231(8) -0.0027(7) 0.0024(7) -0.0139(7)
C53 0.0204(7) 0.0145(7) 0.0174(7) -0.0053(6) 0.0026(6) -0.0057(6)
C54 0.0263(8) 0.0235(8) 0.0209(8) -0.0053(6) 0.0008(6) -0.0148(7)
C55 0.0364(9) 0.0278(9) 0.0184(8) -0.0049(7) -0.0034(7) -0.0156(8)
C56 0.0380(9) 0.0266(9) 0.0181(8) -0.0057(6) 0.0072(7) -0.0155(8)
C57 0.0280(8) 0.0268(8) 0.0284(9) -0.0059(7) 0.0088(7) -0.0159(7)
C58 0.0196(7) 0.0203(8) 0.0254(8) -0.0064(6) 0.0021(6) -0.0077(6)
C59 0.0576(13) 0.0451(12) 0.0197(9) -0.0023(8) 0.0079(8) -0.0307(10)
C60 0.0869(18) 0.0394(12) 0.0266(10) 0.0089(9) 0.0011(11) -0.0283(13)
C61 0.0204(7) 0.0152(7) 0.0149(7) -0.0025(5) -0.0027(5) -0.0059(6)
C62 0.0228(7) 0.0200(7) 0.0211(8) -0.0077(6) 0.0047(6) -0.0079(6)
C63 0.0286(8) 0.0237(8) 0.0199(8) -0.0047(6) 0.0043(6) -0.0148(7)
C64 0.0305(8) 0.0160(7) 0.0187(7) -0.0029(6) -0.0021(6) -0.0098(6)
C65 0.0227(7) 0.0176(7) 0.0244(8) -0.0074(6) 0.0016(6) -0.0048(6)
C66 0.0206(7) 0.0208(8) 0.0216(8) -0.0050(6) 0.0024(6) -0.0094(6)
C67 0.0369(9) 0.0184(8) 0.0296(9) -0.0047(7) -0.0007(7) -0.0130(7)
C68 0.0436(10) 0.0248(9) 0.0394(10) -0.0110(8) -0.0049(8) -0.0150(8)
C69 0.0216(7) 0.0202(7) 0.0190(7) -0.0047(6) -0.0005(6) -0.0109(6)
C70 0.0268(8) 0.0176(7) 0.0289(9) -0.0043(6) -0.0069(7) -0.0089(7)
C71 0.0292(8) 0.0249(8) 0.0324(9) -0.0044(7) -0.0102(7) -0.0109(7)
C72 0.0310(9) 0.0300(9) 0.0284(9) -0.0095(7) -0.0002(7) -0.0184(8)
C73 0.0331(9) 0.0204(8) 0.0280(8) -0.0097(7) 0.0039(7) -0.0140(7)
C74 0.0246(8) 0.0190(8) 0.0251(8) -0.0061(6) -0.0007(6) -0.0077(6)
C75 0.0441(11) 0.0457(11) 0.0393(11) -0.0184(9) -0.0011(9) -0.0276(10)
C76 0.0543(13) 0.0401(12) 0.0568(14) -0.0092(10) -0.0207(11) -0.0197(11)
C77 0.0194(7) 0.0145(7) 0.0195(7) -0.0040(6) 0.0009(6) -0.0079(6)
C78 0.0216(7) 0.0206(7) 0.0164(7) -0.0032(6) -0.0008(6) -0.0093(6)
C79 0.0238(7) 0.0247(8) 0.0197(7) -0.0069(6) 0.0046(6) -0.0116(7)
C80 0.0201(7) 0.0196(7) 0.0256(8) -0.0061(6) 0.0035(6) -0.0098(6)
C81 0.0212(7) 0.0207(8) 0.0210(8) -0.0009(6) -0.0024(6) -0.0092(6)
C82 0.0234(7) 0.0218(8) 0.0160(7) -0.0029(6) 0.0007(6) -0.0107(6)
C83 0.0215(8) 0.0270(9) 0.0351(9) -0.0087(7) 0.0060(7) -0.0096(7)
C84 0.0281(9) 0.0342(10) 0.0427(11) -0.0187(9) 0.0048(8) -0.0073(8)
O19 0.0439(7) 0.0270(6) 0.0302(7) -0.0072(5) -0.0062(6) -0.0136(6)
O20 0.0422(7) 0.0263(6) 0.0337(7) -0.0118(5) -0.0016(6) -0.0098(6)
C85 0.0448(12) 0.0647(15) 0.0415(12) 0.0042(11) 0.0042(10) -0.0294(12)
C86 0.0616(15) 0.104(2) 0.0262(11) -0.0123(12) 0.0081(10) -0.0546(16)
C87 0.0408(10) 0.0350(10) 0.0345(10) -0.0044(8) -0.0005(8) -0.0202(9)
C88 0.0348(10) 0.0372(10) 0.0351(10) -0.0047(8) -0.0037(8) -0.0183(8)
O21 0.0483(9) 0.0348(8) 0.0530(9) -0.0083(7) 0.0038(7) -0.0209(7)
O22 0.0443(8) 0.0528(9) 0.0500(9) -0.0252(8) -0.0019(7) -0.0188(7)
C89 0.0352(9) 0.0263(9) 0.0292(9) -0.0005(7) -0.0059(7) -0.0128(8)
C90 0.0302(9) 0.0314(10) 0.0413(11) -0.0059(8) -0.0013(8) -0.0084(8)
C91 0.0310(9) 0.0293(9) 0.0283(9) -0.0063(7) -0.0023(7) -0.0096(8)
C92 0.0296(9) 0.0314(9) 0.0291(9) -0.0061(7) -0.0011(7) -0.0095(8)

loop_
_atom_type_symbol
_atom_type_description
_atom_type_scat_dispersion_real
_atom_type_scat_dispersion_imag
_atom_type_scat_source
C C 0.0033 0.0016 'International Tables Vol C Tables 4.2.6.8 and 6.1.1.4'
H H 0.0000 0.0000 'International Tables Vol C Tables 4.2.6.8 and 6.1.1.4'
Li Li -0.0003 0.0001 'International Tables Vol C Tables 4.2.6.8 and 6.1.1.4'
O O 0.0106 0.0060 'International Tables Vol C Tables 4.2.6.8 and 6.1.1.4'

loop_
_geom_angle_atom_site_label_1
_geom_angle_atom_site_label_2
_geom_angle_atom_site_label_3
_geom_angle
_geom_angle_site_symmetry_1
_geom_angle_site_symmetry_3
O3 Li1 O1 93.79(12) . .
O3 Li1 O2 93.69(12) . .
O1 Li1 O2 95.07(12) . .
O3 Li1 O5 125.46(14) . .
O1 Li1 O5 126.31(15) . .
O2 Li1 O5 114.51(14) . .
O2 Li2 O7 125.33(15) . .
O2 Li2 O1 96.54(12) . .
O7 Li2 O1 121.00(14) . .
O2 Li2 O4 92.77(12) . .
O7 Li2 O4 118.21(14) . .
O1 Li2 O4 95.94(12) . .
O4 Li3 O9 111.26(14) . .
O4 Li3 O1 99.78(13) . .
O9 Li3 O1 130.61(15) . .
O4 Li3 O3 93.96(12) . .
O9 Li3 O3 120.17(14) . .
O1 Li3 O3 93.80(12) . .
O3 Li4 O2 94.79(12) . .
O3 Li4 O4 93.89(12) . .
O2 Li4 O4 93.56(12) . .
O3 Li4 O11 124.43(14) . .
O2 Li4 O11 129.40(15) . .
O4 Li4 O11 111.94(14) . .
O13 Li5 O15 93.75(12) . .
O13 Li5 O14 94.38(12) . .
O15 Li5 O14 94.49(12) . .
O13 Li5 O12 112.44(14) . 1_455
O15 Li5 O12 129.26(15) . 1_455
O14 Li5 O12 124.03(14) . 1_455
O13 Li5 Li8 48.20(9) . 1_545
O15 Li5 Li8 45.91(8) . 1_545
O14 Li5 Li8 91.79(12) . 1_545
O12 Li5 Li8 142.74(14) 1_455 1_545
O10 Li6 O16 128.18(15) . .
O10 Li6 O13 112.47(14) . .
O16 Li6 O13 100.09(12) . .
O10 Li6 O14 121.08(14) . .
O16 Li6 O14 94.37(12) . .
O13 Li6 O14 93.86(12) . .
O10 Li6 Li8 143.52(15) . 1_545
O16 Li6 Li8 49.83(9) . 1_545
O13 Li6 Li8 50.34(9) . 1_545
O14 Li6 Li8 94.04(12) . 1_545
O14 Li7 O15 94.29(12) . .
O14 Li7 O16 94.35(12) . .
O15 Li7 O16 95.13(12) . .
O14 Li7 O17 126.65(15) . .
O15 Li7 O17 110.51(13) . .
O16 Li7 O17 127.56(15) . .
O14 Li7 Li8 93.39(12) . 1_545
O15 Li7 Li8 46.77(9) . 1_545
O16 Li7 Li8 48.51(9) . 1_545
O17 Li7 Li8 138.02(14) . 1_545
O15 Li8 O8 123.05(14) 1_565 .
O15 Li8 O16 96.15(12) 1_565 1_565
O8 Li8 O16 121.96(14) . 1_565
O15 Li8 O13 92.85(12) 1_565 1_565
O8 Li8 O13 120.06(14) . 1_565
O16 Li8 O13 95.70(12) 1_565 1_565
O15 Li8 Li6 94.52(12) 1_565 1_565
O8 Li8 Li6 142.33(14) . 1_565
O16 Li8 Li6 47.91(9) 1_565 1_565
O13 Li8 Li6 47.86(9) 1_565 1_565
O15 Li8 Li7 48.10(9) 1_565 1_565
O8 Li8 Li7 146.60(15) . 1_565
O16 Li8 Li7 48.20(9) 1_565 1_565
O13 Li8 Li7 93.34(12) 1_565 1_565
Li6 Li8 Li7 61.23(10) 1_565 1_565
O15 Li8 Li5 46.68(9) 1_565 1_565
O8 Li8 Li5 143.98(15) . 1_565
O16 Li8 Li5 93.99(12) 1_565 1_565
O13 Li8 Li5 46.53(9) 1_565 1_565
Li6 Li8 Li5 60.76(10) 1_565 1_565
Li7 Li8 Li5 60.00(10) 1_565 1_565
O15 Li8 C53 108.40(12) 1_565 1_565
O8 Li8 C53 93.85(11) . 1_565
O16 Li8 C53 113.82(12) 1_565 1_565
O13 Li8 C53 26.24(6) 1_565 1_565
Li6 Li8 C53 69.17(9) 1_565 1_565
Li7 Li8 C53 119.51(12) 1_565 1_565
Li5 Li8 C53 66.84(9) 1_565 1_565
C1 O1 Li3 125.67(12) . .
C1 O1 Li1 133.15(12) . .
Li3 O1 Li1 86.13(12) . .
C1 O1 Li2 129.01(12) . .
Li3 O1 Li2 82.24(12) . .
Li1 O1 Li2 83.70(12) . .
C9 O2 Li2 131.17(12) . .
C9 O2 Li4 134.59(12) . .
Li2 O2 Li4 87.48(12) . .
C9 O2 Li1 116.63(12) . .
Li2 O2 Li1 84.45(12) . .
Li4 O2 Li1 85.36(12) . .
C17 O3 Li4 139.20(13) . .
C17 O3 Li1 128.04(12) . .
Li4 O3 Li1 86.06(12) . .
C17 O3 Li3 115.75(12) . .
Li4 O3 Li3 85.00(12) . .
Li1 O3 Li3 85.26(12) . .
C25 O4 Li3 139.07(12) . .
C25 O4 Li4 130.50(12) . .
Li3 O4 Li4 86.53(12) . .
C25 O4 Li2 113.54(12) . .
Li3 O4 Li2 81.90(12) . .
Li4 O4 Li2 85.34(12) . .
C36 O5 C33 110.45(12) . .
C36 O5 Li1 124.60(12) . .
C33 O5 Li1 119.87(13) . .
C34 O6 C35 109.29(13) . .
C37 O7 C40 109.52(11) . .
C37 O7 Li2 124.15(13) . .
C40 O7 Li2 125.53(13) . .
C38 O8 C39 109.40(11) . .
C38 O8 Li8 126.06(12) . .
C39 O8 Li8 124.00(12) . .
C44 O9 C41 110.55(11) . .
C44 O9 Li3 134.11(12) . .
C41 O9 Li3 114.64(12) . .
C42 O10 C43 110.78(11) . .
C42 O10 Li6 130.89(12) . .
C43 O10 Li6 117.94(12) . .
C45 O11 C48 109.16(13) . .
C45 O11 Li4 126.80(13) . .
C48 O11 Li4 121.00(12) . .
C46 O12 C47 109.80(12) . .
C46 O12 Li5 115.01(12) . 1_655
C47 O12 Li5 131.68(13) . 1_655
C53 O13 Li6 137.82(12) . .
C53 O13 Li5 132.38(12) . .
Li6 O13 Li5 86.50(12) . .
C53 O13 Li8 112.45(12) . 1_545
Li6 O13 Li8 81.79(12) . 1_545
Li5 O13 Li8 85.27(11) . 1_545
C61 O14 Li7 134.09(12) . .
C61 O14 Li5 136.36(12) . .
Li7 O14 Li5 85.72(12) . .
C61 O14 Li6 111.81(12) . .
Li7 O14 Li6 84.63(11) . .
Li5 O14 Li6 84.56(12) . .
C69 O15 Li8 133.19(12) . 1_545
C69 O15 Li5 130.08(12) . .
Li8 O15 Li5 87.40(12) 1_545 .
C69 O15 Li7 119.79(12) . .
Li8 O15 Li7 85.13(12) 1_545 .
Li5 O15 Li7 85.36(12) . .
C77 O16 Li6 130.69(12) . .
C77 O16 Li7 132.86(12) . .
Li6 O16 Li7 85.58(12) . .
C77 O16 Li8 124.63(12) . 1_545
Li6 O16 Li8 82.25(12) . 1_545
Li7 O16 Li8 83.29(12) . 1_545
C49 O17 C52 110.71(12) . .
C49 O17 Li7 125.24(12) . .
C52 O17 Li7 120.91(12) . .
C51 O18 C50 108.94(13) . .
O1 C1 C6 121.63(13) . .
O1 C1 C2 121.60(14) . .
C6 C1 C2 116.76(14) . .
C3 C2 C1 121.09(15) . .
C3 C2 H2 119.5 . .
C1 C2 H2 119.5 . .
C2 C3 C4 121.93(15) . .
C2 C3 H3 119.0 . .
C4 C3 H3 119.0 . .
C3 C4 C5 117.17(14) . .
C3 C4 C7 120.90(15) . .
C5 C4 C7 121.88(15) . .
C6 C5 C4 121.61(15) . .
C6 C5 H5 119.2 . .
C4 C5 H5 119.2 . .
C5 C6 C1 121.32(14) . .
C5 C6 H6 119.3 . .
C1 C6 H6 119.3 . .
C4 C7 C8 112.31(14) . .
C4 C7 H7A 109.1 . .
C8 C7 H7A 109.1 . .
C4 C7 H7B 109.1 . .
C8 C7 H7B 109.1 . .
H7A C7 H7B 107.9 . .
C7 C8 H8A 109.5 . .
C7 C8 H8B 109.5 . .
H8A C8 H8B 109.5 . .
C7 C8 H8C 109.5 . .
H8A C8 H8C 109.5 . .
H8B C8 H8C 109.5 . .
O2 C9 C14 121.52(14) . .
O2 C9 C10 121.44(13) . .
C14 C9 C10 117.02(14) . .
C11 C10 C9 121.17(14) . .
C11 C10 H10 119.4 . .
C9 C10 H10 119.4 . .
C10 C11 C12 121.51(15) . .
C10 C11 H11 119.2 . .
C12 C11 H11 119.2 . .
C13 C12 C11 117.36(15) . .
C13 C12 C15 121.25(16) . .
C11 C12 C15 121.38(16) . .
C14 C13 C12 121.73(15) . .
C14 C13 H13 119.1 . .
C12 C13 H13 119.1 . .
C13 C14 C9 121.21(15) . .
C13 C14 H14 119.4 . .
C9 C14 H14 119.4 . .
C16 C15 C12 112.98(17) . .
C16 C15 H15A 109.0 . .
C12 C15 H15A 109.0 . .
C16 C15 H15B 109.0 . .
C12 C15 H15B 109.0 . .
H15A C15 H15B 107.8 . .
C15 C16 H16A 109.5 . .
C15 C16 H16B 109.5 . .
H16A C16 H16B 109.5 . .
C15 C16 H16C 109.5 . .
H16A C16 H16C 109.5 . .
H16B C16 H16C 109.5 . .
O3 C17 C22 121.65(14) . .
O3 C17 C18 121.48(14) . .
C22 C17 C18 116.86(14) . .
C19 C18 C17 121.42(15) . .
C19 C18 H18 119.3 . .
C17 C18 H18 119.3 . .
C20 C19 C18 121.51(16) . .
C20 C19 H19 119.2 . .
C18 C19 H19 119.2 . .
C19 C20 C21 117.18(15) . .
C19 C20 C23 122.23(17) . .
C21 C20 C23 120.55(17) . .
C22 C21 C20 122.36(16) . .
C22 C21 H21 118.8 . .
C20 C21 H21 118.8 . .
C21 C22 C17 120.65(16) . .
C21 C22 H22 119.7 . .
C17 C22 H22 119.7 . .
C20 C23 C24 112.45(15) . .
C20 C23 H23A 109.1 . .
C24 C23 H23A 109.1 . .
C20 C23 H23B 109.1 . .
C24 C23 H23B 109.1 . .
H23A C23 H23B 107.8 . .
C23 C24 H24A 109.5 . .
C23 C24 H24B 109.5 . .
H24A C24 H24B 109.5 . .
C23 C24 H24C 109.5 . .
H24A C24 H24C 109.5 . .
H24B C24 H24C 109.5 . .
O4 C25 C26 121.29(14) . .
O4 C25 C30 121.73(14) . .
C26 C25 C30 116.97(14) . .
C27 C26 C25 121.42(15) . .
C27 C26 H26 119.3 . .
C25 C26 H26 119.3 . .
C26 C27 C28 121.57(15) . .
C26 C27 H27 119.2 . .
C28 C27 H27 119.2 . .
C27 C28 C29 117.40(15) . .
C27 C28 C31 120.90(16) . .
C29 C28 C31 121.59(16) . .
C30 C29 C28 121.70(15) . .
C30 C29 H29 119.1 . .
C28 C29 H29 119.1 . .
C29 C30 C25 120.90(15) . .
C29 C30 H30 119.6 . .
C25 C30 H30 119.6 . .
C28 C31 C32 111.91(14) . .
C28 C31 H31A 109.2 . .
C32 C31 H31A 109.2 . .
C28 C31 H31B 109.2 . .
C32 C31 H31B 109.2 . .
H31A C31 H31B 107.9 . .
C31 C32 H32A 109.5 . .
C31 C32 H32B 109.5 . .
H32A C32 H32B 109.5 . .
C31 C32 H32C 109.5 . .
H32A C32 H32C 109.5 . .
H32B C32 H32C 109.5 . .
O5 C33 C34 110.58(14) . .
O5 C33 H33A 109.5 . .
C34 C33 H33A 109.5 . .
O5 C33 H33B 109.5 . .
C34 C33 H33B 109.5 . .
H33A C33 H33B 108.1 . .
O6 C34 C33 110.63(14) . .
O6 C34 H34A 109.5 . .
C33 C34 H34A 109.5 . .
O6 C34 H34B 109.5 . .
C33 C34 H34B 109.5 . .
H34A C34 H34B 108.1 . .
O6 C35 C36 111.13(14) . .
O6 C35 H35A 109.4 . .
C36 C35 H35A 109.4 . .
O6 C35 H35B 109.4 . .
C36 C35 H35B 109.4 . .
H35A C35 H35B 108.0 . .
O5 C36 C35 110.84(14) . .
O5 C36 H36A 109.5 . .
C35 C36 H36A 109.5 . .
O5 C36 H36B 109.5 . .
C35 C36 H36B 109.5 . .
H36A C36 H36B 108.1 . .
O7 C37 C38 110.70(13) . .
O7 C37 H37A 109.5 . .
C38 C37 H37A 109.5 . .
O7 C37 H37B 109.5 . .
C38 C37 H37B 109.5 . .
H37A C37 H37B 108.1 . .
O8 C38 C37 110.12(13) . .
O8 C38 H38A 109.6 . .
C37 C38 H38A 109.6 . .
O8 C38 H38B 109.6 . .
C37 C38 H38B 109.6 . .
H38A C38 H38B 108.2 . .
O8 C39 C40 109.89(13) . .
O8 C39 H39A 109.7 . .
C40 C39 H39A 109.7 . .
O8 C39 H39B 109.7 . .
C40 C39 H39B 109.7 . .
H39A C39 H39B 108.2 . .
O7 C40 C39 110.10(13) . .
O7 C40 H40A 109.6 . .
C39 C40 H40A 109.6 . .
O7 C40 H40B 109.6 . .
C39 C40 H40B 109.6 . .
H40A C40 H40B 108.2 . .
O9 C41 C42 110.10(13) . .
O9 C41 H41A 109.6 . .
C42 C41 H41A 109.6 . .
O9 C41 H41B 109.6 . .
C42 C41 H41B 109.6 . .
H41A C41 H41B 108.2 . .
O10 C42 C41 110.04(13) . .
O10 C42 H42A 109.7 . .
C41 C42 H42A 109.7 . .
O10 C42 H42B 109.7 . .
C41 C42 H42B 109.7 . .
H42A C42 H42B 108.2 . .
O10 C43 C44 110.26(13) . .
O10 C43 H43A 109.6 . .
C44 C43 H43A 109.6 . .
O10 C43 H43B 109.6 . .
C44 C43 H43B 109.6 . .
H43A C43 H43B 108.1 . .
O9 C44 C43 110.16(13) . .
O9 C44 H44A 109.6 . .
C43 C44 H44A 109.6 . .
O9 C44 H44B 109.6 . .
C43 C44 H44B 109.6 . .
H44A C44 H44B 108.1 . .
O11 C45 C46 110.77(14) . .
O11 C45 H45A 109.5 . .
C46 C45 H45A 109.5 . .
O11 C45 H45B 109.5 . .
C46 C45 H45B 109.5 . .
H45A C45 H45B 108.1 . .
O12 C46 C45 110.05(14) . .
O12 C46 H46A 109.7 . .
C45 C46 H46A 109.6 . .
O12 C46 H46B 109.7 . .
C45 C46 H46B 109.7 . .
H46A C46 H46B 108.2 . .
O12 C47 C48 110.17(14) . .
O12 C47 H47A 109.6 . .
C48 C47 H47A 109.6 . .
O12 C47 H47B 109.6 . .
C48 C47 H47B 109.6 . .
H47A C47 H47B 108.1 . .
O11 C48 C47 110.75(14) . .
O11 C48 H48A 109.5 . .
C47 C48 H48A 109.5 . .
O11 C48 H48B 109.5 . .
C47 C48 H48B 109.5 . .
H48A C48 H48B 108.1 . .
O17 C49 C50 110.56(14) . .
O17 C49 H49A 109.5 . .
C50 C49 H49A 109.5 . .
O17 C49 H49B 109.5 . .
C50 C49 H49B 109.5 . .
H49A C49 H49B 108.1 . .
O18 C50 C49 110.51(15) . .
O18 C50 H50A 109.5 . .
C49 C50 H50A 109.5 . .
O18 C50 H50B 109.5 . .
C49 C50 H50B 109.5 . .
H50A C50 H50B 108.1 . .
O18 C51 C52 111.12(14) . .
O18 C51 H51A 109.4 . .
C52 C51 H51A 109.4 . .
O18 C51 H51B 109.4 . .
C52 C51 H51B 109.4 . .
H51A C51 H51B 108.0 . .
O17 C52 C51 110.80(14) . .
O17 C52 H52A 109.5 . .
C51 C52 H52A 109.5 . .
O17 C52 H52B 109.5 . .
C51 C52 H52B 109.5 . .
H52A C52 H52B 108.1 . .
O13 C53 C58 121.18(14) . .
O13 C53 C54 121.57(14) . .
C58 C53 C54 117.24(14) . .
O13 C53 Li8 41.31(8) . 1_545
C58 C53 Li8 107.26(11) . 1_545
C54 C53 Li8 118.24(11) . 1_545
C55 C54 C53 120.74(15) . .
C55 C54 H54 119.6 . .
C53 C54 H54 119.6 . .
C56 C55 C54 122.02(15) . .
C56 C55 H55 119.0 . .
C54 C55 H55 119.0 . .
C55 C56 C57 117.20(15) . .
C55 C56 C59 121.51(17) . .
C57 C56 C59 121.18(16) . .
C58 C57 C56 121.82(15) . .
C58 C57 H57 119.1 . .
C56 C57 H57 119.1 . .
C57 C58 C53 120.94(15) . .
C57 C58 H58 119.5 . .
C53 C58 H58 119.5 . .
C56 C59 C60 112.12(16) . .
C56 C59 H59A 109.2 . .
C60 C59 H59A 109.2 . .
C56 C59 H59B 109.2 . .
C60 C59 H59B 109.2 . .
H59A C59 H59B 107.9 . .
C59 C60 H60A 109.5 . .
C59 C60 H60B 109.5 . .
H60A C60 H60B 109.5 . .
C59 C60 H60C 109.5 . .
H60A C60 H60C 109.5 . .
H60B C60 H60C 109.5 . .
O14 C61 C62 121.89(13) . .
O14 C61 C66 121.47(14) . .
C62 C61 C66 116.64(14) . .
C63 C62 C61 121.43(14) . .
C63 C62 H62 119.3 . .
C61 C62 H62 119.3 . .
C62 C63 C64 121.63(15) . .
C62 C63 H63 119.2 . .
C64 C63 H63 119.2 . .
C63 C64 C65 117.23(14) . .
C63 C64 C67 121.89(15) . .
C65 C64 C67 120.87(15) . .
C66 C65 C64 121.80(14) . .
C66 C65 H65 119.1 . .
C64 C65 H65 119.1 . .
C65 C66 C61 121.27(14) . .
C65 C66 H66 119.4 . .
C61 C66 H66 119.4 . .
C64 C67 C68 113.17(14) . .
C64 C67 H67A 108.9 . .
C68 C67 H67A 108.9 . .
C64 C67 H67B 108.9 . .
C68 C67 H67B 108.9 . .
H67A C67 H67B 107.8 . .
C67 C68 H68A 109.5 . .
C67 C68 H68B 109.5 . .
H68A C68 H68B 109.5 . .
C67 C68 H68C 109.5 . .
H68A C68 H68C 109.5 . .
H68B C68 H68C 109.5 . .
O15 C69 C70 121.27(14) . .
O15 C69 C74 121.83(14) . .
C70 C69 C74 116.90(14) . .
C71 C70 C69 121.40(15) . .
C71 C70 H70 119.3 . .
C69 C70 H70 119.3 . .
C70 C71 C72 121.50(16) . .
C70 C71 H71 119.3 . .
C72 C71 H71 119.3 . .
C73 C72 C71 117.05(15) . .
C73 C72 C75 120.65(16) . .
C71 C72 C75 122.27(16) . .
C74 C73 C72 122.21(15) . .
C74 C73 H73 118.9 . .
C72 C73 H73 118.9 . .
C73 C74 C69 120.92(15) . .
C73 C74 H74 119.5 . .
C69 C74 H74 119.5 . .
C76 C75 C72 115.89(17) . .
C76 C75 H75A 108.3 . .
C72 C75 H75A 108.3 . .
C76 C75 H75B 108.3 . .
C72 C75 H75B 108.3 . .
H75A C75 H75B 107.4 . .
C75 C76 H76A 109.5 . .
C75 C76 H76B 109.5 . .
H76A C76 H76B 109.5 . .
C75 C76 H76C 109.5 . .
H76A C76 H76C 109.5 . .
H76B C76 H76C 109.5 . .
O16 C77 C78 121.55(13) . .
O16 C77 C82 121.82(13) . .
C78 C77 C82 116.62(13) . .
C79 C78 C77 121.32(14) . .
C79 C78 H78 119.3 . .
C77 C78 H78 119.3 . .
C78 C79 C80 121.91(14) . .
C78 C79 H79 119.0 . .
C80 C79 H79 119.0 . .
C81 C80 C79 117.04(14) . .
C81 C80 C83 121.85(15) . .
C79 C80 C83 121.06(15) . .
C80 C81 C82 121.71(14) . .
C80 C81 H81 119.1 . .
C82 C81 H81 119.1 . .
C81 C82 C77 121.23(14) . .
C81 C82 H82 119.4 . .
C77 C82 H82 119.4 . .
C80 C83 C84 112.90(14) . .
C80 C83 H83A 109.0 . .
C84 C83 H83A 109.0 . .
C80 C83 H83B 109.0 . .
C84 C83 H83B 109.0 . .
H83A C83 H83B 107.8 . .
C83 C84 H84A 109.5 . .
C83 C84 H84B 109.5 . .
H84A C84 H84B 109.5 . .
C83 C84 H84C 109.5 . .
H84A C84 H84C 109.5 . .
H84B C84 H84C 109.5 . .
C92 O19 C89 108.80(13) . .
C91 O20 C90 109.37(14) . .
O21 C85 C86 110.81(17) . .
O21 C85 H85A 109.5 . .
C86 C85 H85A 109.5 . .
O21 C85 H85B 109.5 . .
C86 C85 H85B 109.5 . .
H85A C85 H85B 108.1 . .
O22 C86 C85 109.77(19) . .
O22 C86 H86A 109.7 . .
C85 C86 H86A 109.7 . .
O22 C86 H86B 109.7 . .
C85 C86 H86B 109.7 . .
H86A C86 H86B 108.2 . .
O22 C87 C88 109.51(16) . .
O22 C87 H87A 109.8 . .
C88 C87 H87A 109.8 . .
O22 C87 H87B 109.8 . .
C88 C87 H87B 109.8 . .
H87A C87 H87B 108.2 . .
O21 C88 C87 111.05(16) . .
O21 C88 H88A 109.4 . .
C87 C88 H88A 109.4 . .
O21 C88 H88B 109.4 . .
C87 C88 H88B 109.4 . .
H88A C88 H88B 108.0 . .
C88 O21 C85 108.30(16) . .
C86 O22 C87 109.19(16) . .
O19 C89 C90 110.33(15) . .
O19 C89 H89A 109.6 . .
C90 C89 H89A 109.6 . .
O19 C89 H89B 109.6 . .
C90 C89 H89B 109.6 . .
H89A C89 H89B 108.1 . .
O20 C90 C89 110.58(15) . .
O20 C90 H90A 109.5 . .
C89 C90 H90A 109.5 . .
O20 C90 H90B 109.5 . .
C89 C90 H90B 109.5 . .
H90A C90 H90B 108.1 . .
O20 C91 C92 110.31(15) . .
O20 C91 H91A 109.6 . .
C92 C91 H91A 109.6 . .
O20 C91 H91B 109.6 . .
C92 C91 H91B 109.6 . .
H91A C91 H91B 108.1 . .
O19 C92 C91 110.38(15) . .
O19 C92 H92A 109.6 . .
C91 C92 H92A 109.6 . .
O19 C92 H92B 109.6 . .
C91 C92 H92B 109.6 . .
H92A C92 H92B 108.1 . .

loop_
_geom_bond_atom_site_label_1
_geom_bond_atom_site_label_2
_geom_bond_distance
_geom_bond_site_symmetry_2
Li1 O3 1.943(3) .
Li1 O1 1.957(3) .
Li1 O2 1.967(3) .
Li1 O5 1.980(3) .
Li2 O2 1.920(3) .
Li2 O7 1.945(3) .
Li2 O1 1.958(3) .
Li2 O4 1.990(3) .
Li3 O4 1.908(3) .
Li3 O9 1.913(3) .
Li3 O1 1.927(3) .
Li3 O3 1.972(3) .
Li4 O3 1.937(3) .
Li4 O2 1.939(3) .
Li4 O4 1.946(3) .
Li4 O11 1.961(3) .
Li5 O13 1.938(3) .
Li5 O15 1.939(3) .
Li5 O14 1.946(3) .
Li5 O12 1.978(3) 1_455
Li5 Li8 2.662(4) 1_545
Li6 O10 1.907(3) .
Li6 O16 1.917(3) .
Li6 O13 1.918(3) .
Li6 O14 1.982(3) .
Li6 Li8 2.560(4) 1_545
Li7 O14 1.935(3) .
Li7 O15 1.955(3) .
Li7 O16 1.964(3) .
Li7 O17 1.974(3) .
Li7 Li8 2.617(4) 1_545
Li8 O15 1.914(3) 1_565
Li8 O8 1.944(3) .
Li8 O16 1.974(3) 1_565
Li8 O13 1.991(3) 1_565
Li8 Li6 2.560(4) 1_565
Li8 Li7 2.617(4) 1_565
Li8 Li5 2.662(4) 1_565
Li8 C53 2.788(3) 1_565
O1 C1 1.3317(18) .
O2 C9 1.3293(18) .
O3 C17 1.3312(18) .
O4 C25 1.3298(17) .
O5 C36 1.439(2) .
O5 C33 1.442(2) .
O6 C34 1.428(2) .
O6 C35 1.433(2) .
O7 C37 1.433(2) .
O7 C40 1.4383(19) .
O8 C38 1.4383(19) .
O8 C39 1.439(2) .
O9 C44 1.4367(19) .
O9 C41 1.4421(19) .
O10 C42 1.4367(19) .
O10 C43 1.4400(19) .
O11 C45 1.436(2) .
O11 C48 1.441(2) .
O12 C46 1.442(2) .
O12 C47 1.445(2) .
O12 Li5 1.978(3) 1_655
O13 C53 1.3336(18) .
O13 Li8 1.991(3) 1_545
O14 C61 1.3306(17) .
O15 C69 1.3294(17) .
O15 Li8 1.914(3) 1_545
O16 C77 1.3340(18) .
O16 Li8 1.974(3) 1_545
O17 C49 1.436(2) .
O17 C52 1.4382(19) .
O18 C51 1.427(2) .
O18 C50 1.430(2) .
C1 C6 1.406(2) .
C1 C2 1.410(2) .
C2 C3 1.388(2) .
C2 H2 0.9500 .
C3 C4 1.394(2) .
C3 H3 0.9500 .
C4 C5 1.394(2) .
C4 C7 1.515(2) .
C5 C6 1.392(2) .
C5 H5 0.9500 .
C6 H6 0.9500 .
C7 C8 1.520(2) .
C7 H7A 0.9900 .
C7 H7B 0.9900 .
C8 H8A 0.9800 .
C8 H8B 0.9800 .
C8 H8C 0.9800 .
C9 C14 1.402(2) .
C9 C10 1.402(2) .
C10 C11 1.390(2) .
C10 H10 0.9500 .
C11 C12 1.394(2) .
C11 H11 0.9500 .
C12 C13 1.388(2) .
C12 C15 1.515(2) .
C13 C14 1.388(2) .
C13 H13 0.9500 .
C14 H14 0.9500 .
C15 C16 1.489(3) .
C15 H15A 0.9900 .
C15 H15B 0.9900 .
C16 H16A 0.9800 .
C16 H16B 0.9800 .
C16 H16C 0.9800 .
C17 C22 1.401(2) .
C17 C18 1.404(2) .
C18 C19 1.391(2) .
C18 H18 0.9500 .
C19 C20 1.382(3) .
C19 H19 0.9500 .
C20 C21 1.388(3) .
C20 C23 1.517(2) .
C21 C22 1.387(2) .
C21 H21 0.9500 .
C22 H22 0.9500 .
C23 C24 1.518(3) .
C23 H23A 0.9900 .
C23 H23B 0.9900 .
C24 H24A 0.9800 .
C24 H24B 0.9800 .
C24 H24C 0.9800 .
C25 C26 1.406(2) .
C25 C30 1.411(2) .
C26 C27 1.389(2) .
C26 H26 0.9500 .
C27 C28 1.395(2) .
C27 H27 0.9500 .
C28 C29 1.396(2) .
C28 C31 1.514(2) .
C29 C30 1.394(2) .
C29 H29 0.9500 .
C30 H30 0.9500 .
C31 C32 1.525(3) .
C31 H31A 0.9900 .
C31 H31B 0.9900 .
C32 H32A 0.9800 .
C32 H32B 0.9800 .
C32 H32C 0.9800 .
C33 C34 1.506(2) .
C33 H33A 0.9900 .
C33 H33B 0.9900 .
C34 H34A 0.9900 .
C34 H34B 0.9900 .
C35 C36 1.504(2) .
C35 H35A 0.9900 .
C35 H35B 0.9900 .
C36 H36A 0.9900 .
C36 H36B 0.9900 .
C37 C38 1.505(2) .
C37 H37A 0.9900 .
C37 H37B 0.9900 .
C38 H38A 0.9900 .
C38 H38B 0.9900 .
C39 C40 1.504(2) .
C39 H39A 0.9900 .
C39 H39B 0.9900 .
C40 H40A 0.9900 .
C40 H40B 0.9900 .
C41 C42 1.503(2) .
C41 H41A 0.9900 .
C41 H41B 0.9900 .
C42 H42A 0.9900 .
C42 H42B 0.9900 .
C43 C44 1.502(2) .
C43 H43A 0.9900 .
C43 H43B 0.9900 .
C44 H44A 0.9900 .
C44 H44B 0.9900 .
C45 C46 1.494(2) .
C45 H45A 0.9900 .
C45 H45B 0.9900 .
C46 H46A 0.9900 .
C46 H46B 0.9900 .
C47 C48 1.509(2) .
C47 H47A 0.9900 .
C47 H47B 0.9900 .
C48 H48A 0.9900 .
C48 H48B 0.9900 .
C49 C50 1.507(2) .
C49 H49A 0.9900 .
C49 H49B 0.9900 .
C50 H50A 0.9900 .
C50 H50B 0.9900 .
C51 C52 1.504(2) .
C51 H51A 0.9900 .
C51 H51B 0.9900 .
C52 H52A 0.9900 .
C52 H52B 0.9900 .
C53 C58 1.404(2) .
C53 C54 1.406(2) .
C53 Li8 2.787(3) 1_545
C54 C55 1.391(2) .
C54 H54 0.9500 .
C55 C56 1.387(2) .
C55 H55 0.9500 .
C56 C57 1.394(3) .
C56 C59 1.515(2) .
C57 C58 1.389(2) .
C57 H57 0.9500 .
C58 H58 0.9500 .
C59 C60 1.516(3) .
C59 H59A 0.9900 .
C59 H59B 0.9900 .
C60 H60A 0.9800 .
C60 H60B 0.9800 .
C60 H60C 0.9800 .
C61 C62 1.404(2) .
C61 C66 1.407(2) .
C62 C63 1.390(2) .
C62 H62 0.9500 .
C63 C64 1.391(2) .
C63 H63 0.9500 .
C64 C65 1.392(2) .
C64 C67 1.518(2) .
C65 C66 1.387(2) .
C65 H65 0.9500 .
C66 H66 0.9500 .
C67 C68 1.522(2) .
C67 H67A 0.9900 .
C67 H67B 0.9900 .
C68 H68A 0.9800 .
C68 H68B 0.9800 .
C68 H68C 0.9800 .
C69 C70 1.401(2) .
C69 C74 1.404(2) .
C70 C71 1.391(2) .
C70 H70 0.9500 .
C71 C72 1.392(2) .
C71 H71 0.9500 .
C72 C73 1.389(2) .
C72 C75 1.522(2) .
C73 C74 1.387(2) .
C73 H73 0.9500 .
C74 H74 0.9500 .
C75 C76 1.488(3) .
C75 H75A 0.9900 .
C75 H75B 0.9900 .
C76 H76A 0.9800 .
C76 H76B 0.9800 .
C76 H76C 0.9800 .
C77 C78 1.405(2) .
C77 C82 1.407(2) .
C78 C79 1.387(2) .
C78 H78 0.9500 .
C79 C80 1.395(2) .
C79 H79 0.9500 .
C80 C81 1.391(2) .
C80 C83 1.516(2) .
C81 C82 1.394(2) .
C81 H81 0.9500 .
C82 H82 0.9500 .
C83 C84 1.519(3) .
C83 H83A 0.9900 .
C83 H83B 0.9900 .
C84 H84A 0.9800 .
C84 H84B 0.9800 .
C84 H84C 0.9800 .
O19 C92 1.424(2) .
O19 C89 1.425(2) .
O20 C91 1.420(2) .
O20 C90 1.438(2) .
C85 O21 1.425(3) .
C85 C86 1.511(3) .
C85 H85A 0.9900 .
C85 H85B 0.9900 .
C86 O22 1.423(3) .
C86 H86A 0.9900 .
C86 H86B 0.9900 .
C87 O22 1.424(2) .
C87 C88 1.494(3) .
C87 H87A 0.9900 .
C87 H87B 0.9900 .
C88 O21 1.409(2) .
C88 H88A 0.9900 .
C88 H88B 0.9900 .
C89 C90 1.496(3) .
C89 H89A 0.9900 .
C89 H89B 0.9900 .
C90 H90A 0.9900 .
C90 H90B 0.9900 .
C91 C92 1.498(2) .
C91 H91A 0.9900 .
C91 H91B 0.9900 .
C92 H92A 0.9900 .
C92 H92B 0.9900 .
